data_7232083
loop_
_publ_author_name
'Sharara, Kudzaishe N.'
'Nyamayaro, Kudzanai'
'Wicht, Merrill M.'
'Venter, Gerhard A.'
'B\'athori, Nikoletta B.'

_publ_section_title
;
 Multicomponent crystals of nitrofurazone -- when more is less
;
_journal_issue 7
_journal_name_full CrystEngComm
_journal_page_first 1091
_journal_paper_doi 10.1039/C8CE01911H
_journal_volume 21
_journal_year 2019
_chemical_formula_sum 'C9 H12 N4 O6'
_chemical_formula_weight 272.22
_space_group_crystal_system monoclinic
_space_group_IT_number 14
_space_group_name_Hall '-P 2ybc'
_space_group_name_H-M_alt 'P 1 21/c 1'
_symmetry_space_group_name_Hall '-P 2ybc'
_symmetry_space_group_name_H-M 'P 1 21/c 1'
_atom_sites_solution_hydrogens mixed
_audit_creation_method SHELXL-2016/4
_audit_update_record
;
2018-11-04 deposited with the CCDC.
2019-01-03 downloaded from the CCDC.
;
_cell_angle_alpha 90
_cell_angle_beta 90.04(3)
_cell_angle_gamma 90
_cell_formula_units_Z 16
_cell_length_a 15.801(3)
_cell_length_b 12.931(3)
_cell_length_c 24.475(5)
_cell_measurement_reflns_used 7474
_cell_measurement_temperature 173(2)
_cell_measurement_theta_max 28.308
_cell_measurement_theta_min 1.289
_cell_volume 5000.8(18)
_computing_structure_refinement 'SHELXL-2016/4 (Sheldrick, 2016)'
_diffrn_ambient_temperature 173(2)
_diffrn_measured_fraction_theta_full 1.000
_diffrn_measured_fraction_theta_max 0.998
_diffrn_measurement_device_type 'Bruker APEXII'
_diffrn_radiation_type MoK\a
_diffrn_radiation_wavelength 0.71073
_diffrn_reflns_av_R_equivalents 0.0802
_diffrn_reflns_av_unetI/netI 0.0484
_diffrn_reflns_Laue_measured_fraction_full 1.000
_diffrn_reflns_Laue_measured_fraction_max 0.998
_diffrn_reflns_limit_h_max 21
_diffrn_reflns_limit_h_min -21
_diffrn_reflns_limit_k_max 17
_diffrn_reflns_limit_k_min -17
_diffrn_reflns_limit_l_max 32
_diffrn_reflns_limit_l_min -32
_diffrn_reflns_number 92691
_diffrn_reflns_point_group_measured_fraction_full 1.000
_diffrn_reflns_point_group_measured_fraction_max 0.998
_diffrn_reflns_theta_full 25.242
_diffrn_reflns_theta_max 28.308
_diffrn_reflns_theta_min 1.289
_exptl_absorpt_coefficient_mu 0.123
_exptl_absorpt_correction_T_max 1.000
_exptl_absorpt_correction_T_min 0.940
_exptl_absorpt_correction_type multi-scan
_exptl_absorpt_process_details 'SADABS, Bruker AXS'
_exptl_crystal_colour brown
_exptl_crystal_density_diffrn 1.446
_exptl_crystal_description chunk
_exptl_crystal_F_000 2272
_exptl_crystal_recrystallization_method 'Re-crystallisation from solvent: propanoic acid'
_exptl_crystal_size_max 0.150
_exptl_crystal_size_mid 0.130
_exptl_crystal_size_min 0.120
_refine_diff_density_max 0.176
_refine_diff_density_min -0.310
_refine_diff_density_rms 0.059
_refine_ls_extinction_method none
_refine_ls_goodness_of_fit_ref 1.010
_refine_ls_hydrogen_treatment mixed
_refine_ls_matrix_type full
_refine_ls_number_parameters 705
_refine_ls_number_reflns 12422
_refine_ls_number_restraints 0
_refine_ls_restrained_S_all 1.010
_refine_ls_R_factor_all 0.0941
_refine_ls_R_factor_gt 0.0473
_refine_ls_shift/su_max 0.001
_refine_ls_shift/su_mean 0.000
_refine_ls_structure_factor_coef Fsqd
_refine_ls_weighting_details 'w=1/[\s^2^(Fo^2^)+(0.0522P)^2^+0.5579P] where P=(Fo^2^+2Fc^2^)/3'
_refine_ls_weighting_scheme calc
_refine_ls_wR_factor_gt 0.1037
_refine_ls_wR_factor_ref 0.1264
_reflns_Friedel_coverage 0.000
_reflns_number_gt 7474
_reflns_number_total 12422
_reflns_threshold_expression 'I > 2\s(I)'
_cod_data_source_file c8ce01911h2.cif
_cod_data_source_block NFZ_PPA
_cod_depositor_comments 'Adding full bibliography for 7232079--7232083.cif.'
_cod_original_cell_volume 5000.8(17)
_cod_database_code 7232083
_shelx_shelxl_version_number 2016/4
_shelx_space_group_comment
;
The symmetry employed for this shelxl refinement is uniquely defined
by the following loop, which should always be used as a source of
symmetry information in preference to the above space-group names.
They are only intended as comments.
;
_shelx_estimated_absorpt_t_min 0.982
_shelx_estimated_absorpt_t_max 0.985

loop_
_space_group_symop_operation_xyz
'x, y, z'
'-x, y+1/2, -z+1/2'
'-x, -y, -z'
'x, -y-1/2, z-1/2'

loop_
_atom_site_label
_atom_site_type_symbol
_atom_site_fract_x
_atom_site_fract_y
_atom_site_fract_z
_atom_site_U_iso_or_equiv
_atom_site_adp_type
_atom_site_occupancy
_atom_site_site_symmetry_order
_atom_site_calc_flag
_atom_site_refinement_flags_posn
_atom_site_refinement_flags_adp
N1A N -0.17675(10) 0.40334(13) 0.32899(6) 0.0359(4) Uani 1 1 d . .
N1B N 0.76718(10) 0.34520(12) 0.88377(6) 0.0349(4) Uani 1 1 d . .
N1C N 0.32979(9) 0.39611(12) 0.38884(6) 0.0336(4) Uani 1 1 d . .
N1D N 1.26089(10) 0.33109(12) -0.17131(6) 0.0336(4) Uani 1 1 d . .
O2A O -0.23910(8) 0.38834(12) 0.35823(6) 0.0448(4) Uani 1 1 d . .
O2B O 0.82896(8) 0.33749(11) 0.85319(6) 0.0436(4) Uani 1 1 d . .
O2C O 0.26564(8) 0.40091(12) 0.36020(6) 0.0438(4) Uani 1 1 d . .
O2D O 1.32407(8) 0.33230(11) -0.14195(6) 0.0410(3) Uani 1 1 d . .
O3A O -0.17918(9) 0.41922(13) 0.27932(6) 0.0545(4) Uani 1 1 d . .
O3B O 0.77122(9) 0.34972(12) 0.93405(5) 0.0503(4) Uani 1 1 d . .
O3C O 0.32993(9) 0.39051(12) 0.43919(5) 0.0456(4) Uani 1 1 d . .
O3D O 1.26215(9) 0.32435(12) -0.22150(5) 0.0480(4) Uani 1 1 d . .
C4A C -0.09473(11) 0.40292(14) 0.35324(7) 0.0282(4) Uani 1 1 d . .
C4B C 0.68489(11) 0.34911(14) 0.86032(7) 0.0286(4) Uani 1 1 d . .
C4C C 0.41043(10) 0.39720(14) 0.36305(7) 0.0269(4) Uani 1 1 d . .
C4D C 1.17927(11) 0.33833(14) -0.14699(7) 0.0276(4) Uani 1 1 d . .
O5A O -0.09266(7) 0.38816(9) 0.40774(5) 0.0280(3) Uani 1 1 d . .
O5B O 0.68164(7) 0.34176(9) 0.80535(4) 0.0281(3) Uani 1 1 d . .
O5C O 0.41019(7) 0.40092(9) 0.30800(4) 0.0272(3) Uani 1 1 d . .
O5D O 1.17831(7) 0.34586(9) -0.09183(4) 0.0272(3) Uani 1 1 d . .
C6A C -0.00830(10) 0.39396(13) 0.42165(7) 0.0247(4) Uani 1 1 d . .
C6B C 0.59740(10) 0.35143(13) 0.79243(7) 0.0250(4) Uani 1 1 d . .
C6C C 0.49430(10) 0.40098(13) 0.29334(7) 0.0244(4) Uani 1 1 d . .
C6D C 1.09397(10) 0.35362(13) -0.07822(7) 0.0249(4) Uani 1 1 d . .
C7A C 0.03947(11) 0.41107(14) 0.37617(7) 0.0288(4) Uani 1 1 d . .
H7A H 0.099305 0.417755 0.374792 0.035 Uiso 1 1 calc R U
C7B C 0.55091(11) 0.36511(14) 0.83875(7) 0.0293(4) Uani 1 1 d . .
H7B H 0.491295 0.373824 0.840765 0.035 Uiso 1 1 calc R U
C7C C 0.54427(10) 0.39754(14) 0.33888(7) 0.0271(4) Uani 1 1 d . .
H7C H 0.604373 0.396952 0.339769 0.033 Uiso 1 1 calc R U
C7D C 1.04530(11) 0.35009(14) -0.12429(7) 0.0285(4) Uani 1 1 d . .
H7D H 0.985298 0.353557 -0.125892 0.034 Uiso 1 1 calc R U
C8A C -0.01702(11) 0.41697(14) 0.33147(7) 0.0312(4) Uani 1 1 d . .
H8A H -0.003298 0.428344 0.294167 0.037 Uiso 1 1 calc R U
C8B C 0.60784(11) 0.36392(14) 0.88311(7) 0.0307(4) Uani 1 1 d . .
H8B H 0.594925 0.371803 0.920788 0.037 Uiso 1 1 calc R U
C8C C 0.48941(11) 0.39502(14) 0.38438(7) 0.0297(4) Uani 1 1 d . .
H8C H 0.504678 0.392355 0.421904 0.036 Uiso 1 1 calc R U
C8D C 1.10094(11) 0.34030(14) -0.16913(7) 0.0305(4) Uani 1 1 d . .
H8D H 1.086421 0.336031 -0.206734 0.037 Uiso 1 1 calc R U
C9A C 0.00880(10) 0.38043(13) 0.47889(7) 0.0257(4) Uani 1 1 d . .
H9A H -0.036519 0.370752 0.503857 0.031 Uiso 1 1 calc R U
C9B C 0.57892(10) 0.34555(13) 0.73481(7) 0.0260(4) Uani 1 1 d . .
H9B H 0.623446 0.339301 0.708961 0.031 Uiso 1 1 calc R U
C9C C 0.50932(10) 0.40408(13) 0.23529(7) 0.0264(4) Uani 1 1 d . .
H9C H 0.463240 0.402483 0.210360 0.032 Uiso 1 1 calc R U
C9D C 1.07757(10) 0.36453(13) -0.02074(7) 0.0261(4) Uani 1 1 d . .
H9D H 1.123072 0.366430 0.004627 0.031 Uiso 1 1 calc R U
N10A N 0.08563(8) 0.38147(11) 0.49617(5) 0.0245(3) Uani 1 1 d . .
N10B N 0.50149(8) 0.34888(11) 0.71889(5) 0.0246(3) Uani 1 1 d . .
N10C N 0.58584(8) 0.40901(11) 0.21766(5) 0.0257(3) Uani 1 1 d . .
N10D N 1.00063(9) 0.37169(11) -0.00401(5) 0.0249(3) Uani 1 1 d . .
N11A N 0.09484(9) 0.36860(12) 0.55116(6) 0.0282(3) Uani 1 1 d . .
H11A H 0.049381 0.359064 0.573723 0.044(6) Uiso 1 1 d R .
N11B N 0.49027(9) 0.34376(12) 0.66371(6) 0.0291(3) Uani 1 1 d . .
H11B H 0.536197 0.345203 0.638668 0.043(6) Uiso 1 1 d R .
N11C N 0.59441(8) 0.40832(12) 0.16220(6) 0.0297(3) Uani 1 1 d . .
H11C H 0.548174 0.404982 0.138008 0.057(7) Uiso 1 1 d R .
N11D N 0.99095(9) 0.38034(11) 0.05118(5) 0.0271(3) Uani 1 1 d . .
H11D H 1.036724 0.385579 0.075212 0.055(6) Uiso 1 1 d R .
C12A C 0.17330(10) 0.37005(13) 0.57460(7) 0.0252(4) Uani 1 1 d . .
C12B C 0.41164(10) 0.36038(14) 0.64151(7) 0.0264(4) Uani 1 1 d . .
C12C C 0.67323(10) 0.41390(14) 0.13902(7) 0.0259(4) Uani 1 1 d . .
C12D C 0.91215(10) 0.39450(13) 0.07336(7) 0.0243(4) Uani 1 1 d . .
O13A O 0.17874(7) 0.36444(10) 0.62559(5) 0.0310(3) Uani 1 1 d . .
O13B O 0.40568(7) 0.36728(11) 0.59063(5) 0.0348(3) Uani 1 1 d . .
O13C O 0.67906(7) 0.40999(10) 0.08811(5) 0.0317(3) Uani 1 1 d . .
O13D O 0.90598(7) 0.40695(10) 0.12390(5) 0.0283(3) Uani 1 1 d . .
N14A N 0.23967(9) 0.37671(13) 0.54190(6) 0.0352(4) Uani 1 1 d . .
H14A H 0.234065 0.382085 0.505696 0.053(7) Uiso 1 1 d R .
H14B H 0.289415 0.376435 0.556576 0.050(6) Uiso 1 1 d R .
N14B N 0.34645(9) 0.36848(12) 0.67523(6) 0.0339(4) Uani 1 1 d . .
H14C H 0.354674 0.360237 0.711000 0.049(6) Uiso 1 1 d R .
H14D H 0.296584 0.370517 0.661690 0.048(6) Uiso 1 1 d R .
N14C N 0.73930(9) 0.42484(12) 0.17218(6) 0.0312(4) Uani 1 1 d . .
H14F H 0.790887 0.422447 0.156913 0.048(6) Uiso 1 1 d R .
H14E H 0.730147 0.422547 0.208423 0.035(5) Uiso 1 1 d R .
N14D N 0.84655(9) 0.39577(12) 0.03949(6) 0.0326(4) Uani 1 1 d . .
H14H H 0.854874 0.383086 0.003994 0.043(6) Uiso 1 1 d R .
H14G H 0.794664 0.401696 0.053594 0.041(6) Uiso 1 1 d R .
O15A O 0.05533(8) 0.32310(11) 0.69495(5) 0.0386(3) Uani 1 1 d . .
H15A H 0.095537 0.338987 0.666836 0.082(9) Uiso 1 1 d R .
O15B O 0.53204(8) 0.37843(11) 0.52019(5) 0.0390(3) Uani 1 1 d . .
H15B H 0.491555 0.374159 0.548659 0.083(9) Uiso 1 1 d R .
O15C O 0.55599(8) 0.37583(11) 0.01747(5) 0.0397(3) Uani 1 1 d . .
H15C H 0.594616 0.385392 0.045723 0.062(7) Uiso 1 1 d R .
O15D O 1.03122(8) 0.43370(11) 0.19425(5) 0.0388(3) Uani 1 1 d . .
H15D H 0.989123 0.422626 0.164172 0.062(7) Uiso 1 1 d R .
C16A C -0.02247(11) 0.32472(14) 0.67349(7) 0.0301(4) Uani 1 1 d . .
C16B C 0.60940(11) 0.36962(14) 0.54079(8) 0.0313(4) Uani 1 1 d . .
C16C C 0.47803(11) 0.38041(15) 0.03765(8) 0.0319(4) Uani 1 1 d . .
C16D C 1.10830(11) 0.41541(15) 0.17467(7) 0.0328(4) Uani 1 1 d . .
O17A O -0.03585(8) 0.33729(10) 0.62524(5) 0.0369(3) Uani 1 1 d . .
O17B O 0.62281(8) 0.36264(11) 0.58956(5) 0.0419(3) Uani 1 1 d . .
O17C O 0.46374(8) 0.39965(12) 0.08516(5) 0.0464(4) Uani 1 1 d . .
O17D O 1.12215(8) 0.40050(12) 0.12675(5) 0.0479(4) Uani 1 1 d . .
C18A C -0.09053(12) 0.30857(17) 0.71506(8) 0.0418(5) Uani 1 1 d . .
H18A H -0.080255 0.355049 0.746510 0.050 Uiso 1 1 calc R U
H18B H -0.087787 0.236445 0.728514 0.050 Uiso 1 1 calc R U
C18B C 0.67711(12) 0.36956(17) 0.49835(8) 0.0410(5) Uani 1 1 d . .
H18C H 0.669843 0.431088 0.474737 0.049 Uiso 1 1 calc R U
H18D H 0.670348 0.307442 0.475115 0.049 Uiso 1 1 calc R U
C18C C 0.41048(12) 0.35916(16) -0.00413(8) 0.0386(5) Uani 1 1 d . .
H18E H 0.412044 0.284949 -0.014030 0.046 Uiso 1 1 calc R U
H18F H 0.422729 0.399658 -0.037527 0.046 Uiso 1 1 calc R U
C18D C 1.17559(12) 0.41536(19) 0.21757(8) 0.0460(5) Uani 1 1 d . .
H18G H 1.160937 0.363256 0.245656 0.055 Uiso 1 1 calc R U
H18H H 1.176417 0.483912 0.235580 0.055 Uiso 1 1 calc R U
C19A C -0.17848(12) 0.32920(18) 0.69240(9) 0.0479(6) Uani 1 1 d . .
H19B H -0.182713 0.401720 0.681095 0.072 Uiso 1 1 calc R U
H19A H -0.220779 0.314914 0.720679 0.072 Uiso 1 1 calc R U
H19C H -0.188664 0.284274 0.660831 0.072 Uiso 1 1 calc R U
C19B C 0.76586(12) 0.37036(19) 0.52186(9) 0.0489(6) Uani 1 1 d . .
H19E H 0.774077 0.433311 0.543518 0.073 Uiso 1 1 calc R U
H19D H 0.807152 0.368702 0.492013 0.073 Uiso 1 1 calc R U
H19F H 0.773731 0.309592 0.545239 0.073 Uiso 1 1 calc R U
C19C C 0.32243(12) 0.38621(19) 0.01601(9) 0.0518(6) Uani 1 1 d . .
H19I H 0.309785 0.346154 0.048997 0.078 Uiso 1 1 calc R U
H19G H 0.280878 0.369740 -0.012429 0.078 Uiso 1 1 calc R U
H19H H 0.319768 0.460221 0.024463 0.078 Uiso 1 1 calc R U
C19D C 1.26289(12) 0.39218(18) 0.19605(9) 0.0472(5) Uani 1 1 d . .
H19J H 1.262779 0.324476 0.178054 0.071 Uiso 1 1 calc R U
H19L H 1.303333 0.391442 0.226425 0.071 Uiso 1 1 calc R U
H19K H 1.279343 0.445539 0.169683 0.071 Uiso 1 1 calc R U

loop_
_atom_site_aniso_label
_atom_site_aniso_U_11
_atom_site_aniso_U_22
_atom_site_aniso_U_33
_atom_site_aniso_U_23
_atom_site_aniso_U_13
_atom_site_aniso_U_12
N1A 0.0310(9) 0.0461(10) 0.0305(9) -0.0050(7) -0.0104(7) 0.0046(7)
N1B 0.0296(9) 0.0460(10) 0.0290(9) 0.0005(7) -0.0085(7) -0.0015(7)
N1C 0.0289(8) 0.0427(10) 0.0293(9) -0.0018(7) 0.0095(7) 0.0001(7)
N1D 0.0326(9) 0.0401(10) 0.0281(9) -0.0022(7) 0.0102(7) -0.0008(7)
O2A 0.0240(7) 0.0653(10) 0.0452(9) -0.0006(7) -0.0047(6) -0.0003(6)
O2B 0.0248(7) 0.0658(10) 0.0401(8) 0.0006(7) -0.0030(6) 0.0002(6)
O2C 0.0233(7) 0.0671(10) 0.0409(8) -0.0016(7) 0.0039(6) 0.0023(6)
O2D 0.0250(7) 0.0565(9) 0.0415(8) -0.0016(7) 0.0041(6) 0.0014(6)
O3A 0.0503(9) 0.0869(12) 0.0263(8) -0.0003(8) -0.0164(7) 0.0068(8)
O3B 0.0476(9) 0.0791(12) 0.0242(8) -0.0004(7) -0.0140(6) -0.0011(8)
O3C 0.0460(8) 0.0660(10) 0.0248(8) 0.0013(7) 0.0162(6) -0.0011(7)
O3D 0.0492(9) 0.0702(11) 0.0247(8) -0.0063(7) 0.0154(6) -0.0017(7)
C4A 0.0279(9) 0.0364(11) 0.0204(9) -0.0009(7) -0.0053(7) 0.0032(7)
C4B 0.0263(9) 0.0396(11) 0.0200(9) 0.0013(7) -0.0046(7) 0.0000(8)
C4C 0.0255(9) 0.0355(10) 0.0197(9) -0.0013(7) 0.0058(7) 0.0004(7)
C4D 0.0281(9) 0.0348(10) 0.0199(9) -0.0008(7) 0.0062(7) -0.0012(7)
O5A 0.0210(6) 0.0408(7) 0.0223(6) 0.0006(5) -0.0030(5) 0.0008(5)
O5B 0.0214(6) 0.0436(8) 0.0193(6) -0.0002(5) -0.0023(5) 0.0017(5)
O5C 0.0204(6) 0.0421(7) 0.0190(6) -0.0009(5) 0.0026(5) 0.0011(5)
O5D 0.0211(6) 0.0410(7) 0.0193(6) -0.0017(5) 0.0028(5) 0.0001(5)
C6A 0.0191(8) 0.0290(10) 0.0261(9) -0.0017(7) -0.0037(7) 0.0017(7)
C6B 0.0195(8) 0.0314(10) 0.0240(9) 0.0011(7) -0.0040(7) 0.0025(7)
C6C 0.0198(8) 0.0289(10) 0.0246(9) -0.0002(7) 0.0043(7) 0.0013(7)
C6D 0.0205(8) 0.0287(10) 0.0256(9) 0.0008(7) 0.0051(7) -0.0012(7)
C7A 0.0246(9) 0.0352(10) 0.0266(9) 0.0004(8) -0.0001(7) 0.0015(7)
C7B 0.0254(9) 0.0384(11) 0.0242(9) -0.0014(8) -0.0006(7) 0.0029(7)
C7C 0.0218(8) 0.0368(11) 0.0228(9) -0.0010(7) 0.0005(7) 0.0005(7)
C7D 0.0226(9) 0.0392(11) 0.0237(9) 0.0000(8) -0.0010(7) -0.0017(7)
C8A 0.0330(10) 0.0381(11) 0.0224(9) 0.0015(8) 0.0021(8) 0.0027(8)
C8B 0.0316(10) 0.0423(11) 0.0182(9) -0.0008(8) 0.0009(7) 0.0010(8)
C8C 0.0299(9) 0.0381(11) 0.0212(9) 0.0009(8) -0.0002(7) -0.0001(8)
C8D 0.0328(10) 0.0384(11) 0.0203(9) -0.0010(8) -0.0001(7) -0.0020(8)
C9A 0.0223(8) 0.0346(10) 0.0202(9) -0.0002(7) -0.0002(7) 0.0004(7)
C9B 0.0226(9) 0.0344(10) 0.0209(9) 0.0002(7) 0.0004(7) 0.0015(7)
C9C 0.0234(9) 0.0338(10) 0.0219(9) -0.0006(7) 0.0006(7) 0.0020(7)
C9D 0.0229(9) 0.0336(10) 0.0218(9) 0.0009(7) 0.0002(7) -0.0001(7)
N10A 0.0238(7) 0.0317(8) 0.0179(7) 0.0009(6) -0.0013(6) 0.0015(6)
N10B 0.0235(7) 0.0318(8) 0.0185(7) 0.0014(6) -0.0016(6) 0.0004(6)
N10C 0.0245(7) 0.0362(9) 0.0163(7) 0.0003(6) 0.0029(6) 0.0007(6)
N10D 0.0248(7) 0.0308(8) 0.0189(7) 0.0003(6) 0.0028(6) -0.0011(6)
N11A 0.0196(7) 0.0460(10) 0.0190(8) 0.0026(6) -0.0005(6) -0.0009(6)
N11B 0.0220(7) 0.0474(10) 0.0180(8) 0.0007(6) -0.0008(6) 0.0021(6)
N11C 0.0194(7) 0.0531(10) 0.0168(7) -0.0005(7) 0.0005(6) -0.0012(6)
N11D 0.0210(7) 0.0426(9) 0.0177(7) -0.0004(6) 0.0017(6) 0.0010(6)
C12A 0.0208(8) 0.0329(10) 0.0220(9) 0.0018(7) -0.0020(7) 0.0006(7)
C12B 0.0200(8) 0.0359(10) 0.0233(9) 0.0010(7) -0.0015(7) -0.0024(7)
C12C 0.0215(8) 0.0362(10) 0.0200(9) 0.0010(7) 0.0017(7) 0.0009(7)
C12D 0.0217(8) 0.0279(10) 0.0232(9) -0.0004(7) 0.0021(7) -0.0023(7)
O13A 0.0218(6) 0.0525(8) 0.0187(6) 0.0031(6) -0.0007(5) -0.0023(5)
O13B 0.0213(6) 0.0635(9) 0.0196(7) 0.0031(6) -0.0024(5) -0.0014(6)
O13C 0.0220(6) 0.0550(9) 0.0179(6) -0.0020(6) 0.0024(5) -0.0006(5)
O13D 0.0221(6) 0.0438(8) 0.0191(6) -0.0024(5) 0.0022(5) -0.0009(5)
N14A 0.0184(8) 0.0653(12) 0.0218(9) 0.0043(7) -0.0006(6) 0.0009(7)
N14B 0.0189(8) 0.0606(11) 0.0223(8) 0.0041(7) -0.0004(6) -0.0018(7)
N14C 0.0201(7) 0.0549(11) 0.0187(8) 0.0005(7) 0.0013(6) 0.0016(7)
N14D 0.0199(8) 0.0565(11) 0.0214(8) -0.0067(7) 0.0018(6) -0.0016(7)
O15A 0.0286(7) 0.0604(9) 0.0267(7) 0.0062(6) 0.0023(6) -0.0014(6)
O15B 0.0279(7) 0.0645(10) 0.0246(7) -0.0005(6) 0.0022(6) 0.0016(6)
O15C 0.0265(7) 0.0665(10) 0.0262(7) -0.0084(6) -0.0013(6) -0.0028(6)
O15D 0.0282(7) 0.0622(10) 0.0260(7) -0.0030(6) -0.0020(6) 0.0046(6)
C16A 0.0292(9) 0.0320(10) 0.0292(10) 0.0014(8) 0.0049(8) -0.0007(7)
C16B 0.0268(9) 0.0384(11) 0.0286(10) -0.0036(8) 0.0033(8) -0.0022(8)
C16C 0.0277(10) 0.0395(11) 0.0285(10) -0.0002(8) -0.0038(8) -0.0005(8)
C16D 0.0289(10) 0.0423(12) 0.0272(10) 0.0010(8) -0.0019(8) -0.0002(8)
O17A 0.0278(7) 0.0552(9) 0.0278(7) 0.0023(6) 0.0025(5) -0.0063(6)
O17B 0.0259(7) 0.0737(10) 0.0261(7) 0.0014(7) 0.0021(5) 0.0012(6)
O17C 0.0256(7) 0.0863(12) 0.0274(8) -0.0084(7) -0.0028(6) 0.0008(7)
O17D 0.0271(7) 0.0884(12) 0.0281(8) -0.0035(7) -0.0018(6) 0.0036(7)
C18A 0.0358(11) 0.0569(14) 0.0327(11) 0.0040(10) 0.0123(9) 0.0015(9)
C18B 0.0318(10) 0.0569(14) 0.0342(11) -0.0067(10) 0.0099(9) -0.0031(9)
C18C 0.0330(10) 0.0509(13) 0.0319(11) -0.0060(9) -0.0112(8) -0.0023(9)
C18D 0.0342(11) 0.0683(15) 0.0357(12) -0.0044(10) -0.0116(9) 0.0017(10)
C19A 0.0290(11) 0.0693(16) 0.0454(13) -0.0054(11) 0.0112(9) -0.0033(10)
C19B 0.0284(11) 0.0720(16) 0.0465(13) 0.0024(11) 0.0130(9) 0.0051(10)
C19C 0.0287(11) 0.0810(17) 0.0457(13) -0.0030(12) -0.0146(9) -0.0036(10)
C19D 0.0319(11) 0.0585(15) 0.0513(14) 0.0056(11) -0.0139(10) 0.0004(9)

loop_
_atom_type_symbol
_atom_type_description
_atom_type_scat_dispersion_real
_atom_type_scat_dispersion_imag
_atom_type_scat_source
C C 0.0033 0.0016 'International Tables Vol C Tables 4.2.6.8 and 6.1.1.4'
H H 0.0000 0.0000 'International Tables Vol C Tables 4.2.6.8 and 6.1.1.4'
N N 0.0061 0.0033 'International Tables Vol C Tables 4.2.6.8 and 6.1.1.4'
O O 0.0106 0.0060 'International Tables Vol C Tables 4.2.6.8 and 6.1.1.4'

loop_
_geom_angle_atom_site_label_1
_geom_angle_atom_site_label_2
_geom_angle_atom_site_label_3
_geom_angle
O2A N1A O3A 125.01(16)
O2A N1A C4A 118.96(15)
O3A N1A C4A 116.04(16)
O3B N1B O2B 124.62(15)
O3B N1B C4B 116.60(16)
O2B N1B C4B 118.78(15)
O2C N1C O3C 124.83(15)
O2C N1C C4C 118.90(15)
O3C N1C C4C 116.27(15)
O2D N1D O3D 124.74(15)
O2D N1D C4D 119.35(15)
O3D N1D C4D 115.90(15)
O5A C4A C8A 112.82(15)
O5A C4A N1A 115.74(15)
C8A C4A N1A 131.42(16)
O5B C4B C8B 112.78(15)
O5B C4B N1B 115.72(15)
C8B C4B N1B 131.41(16)
O5C C4C C8C 112.86(15)
O5C C4C N1C 116.22(15)
C8C C4C N1C 130.91(16)
C8D C4D O5D 112.81(15)
C8D C4D N1D 131.57(16)
O5D C4D N1D 115.61(15)
C4A O5A C6A 105.06(13)
C4B O5B C6B 105.02(13)
C4C O5C C6C 104.97(13)
C4D O5D C6D 104.94(13)
C7A C6A O5A 110.07(14)
C7A C6A C9A 135.37(16)
O5A C6A C9A 114.56(14)
C7B C6B O5B 110.07(14)
C7B C6B C9B 135.36(16)
O5B C6B C9B 114.57(14)
C7C C6C O5C 110.17(14)
C7C C6C C9C 135.21(15)
O5C C6C C9C 114.62(14)
C7D C6D O5D 110.02(14)
C7D C6D C9D 135.21(15)
O5D C6D C9D 114.76(14)
C6A C7A C8A 106.92(15)
C6B C7B C8B 107.18(15)
C6C C7C C8C 106.82(15)
C6D C7D C8D 107.11(15)
C4A C8A C7A 105.13(15)
C4B C8B C7B 104.95(15)
C4C C8C C7C 105.18(15)
C4D C8D C7D 105.11(15)
N10A C9A C6A 119.77(15)
N10B C9B C6B 119.16(16)
N10C C9C C6C 119.20(15)
N10D C9D C6D 119.32(16)
C9A N10A N11A 115.07(14)
C9B N10B N11B 114.97(14)
C9C N10C N11C 115.32(14)
C9D N10D N11D 115.32(14)
N10A N11A C12A 120.60(14)
N10B N11B C12B 120.10(14)
N10C N11C C12C 120.15(14)
N10D N11D C12D 120.36(14)
O13A C12A N14A 123.55(15)
O13A C12A N11A 118.63(15)
N14A C12A N11A 117.82(15)
O13B C12B N14B 123.79(16)
O13B C12B N11B 118.19(15)
N14B C12B N11B 118.02(15)
O13C C12C N14C 123.65(15)
O13C C12C N11C 118.54(15)
N14C C12C N11C 117.80(15)
O13D C12D N14D 123.69(15)
O13D C12D N11D 118.68(15)
N14D C12D N11D 117.62(15)
O17A C16A O15A 123.05(16)
O17A C16A C18A 123.85(17)
O15A C16A C18A 113.09(16)
O17B C16B O15B 122.65(16)
O17B C16B C18B 124.00(17)
O15B C16B C18B 113.35(16)
O17C C16C O15C 122.67(16)
O17C C16C C18C 123.94(17)
O15C C16C C18C 113.40(16)
O17D C16D O15D 122.98(16)
O17D C16D C18D 123.57(17)
O15D C16D C18D 113.46(16)
C16A C18A C19A 112.66(17)
C16B C18B C19B 113.55(17)
C16C C18C C19C 112.82(16)
C16D C18D C19D 113.93(17)

loop_
_geom_bond_atom_site_label_1
_geom_bond_atom_site_label_2
_geom_bond_distance
N1A O2A 1.2335(19)
N1A O3A 1.2334(19)
N1A C4A 1.425(2)
N1B O3B 1.2336(19)
N1B O2B 1.2347(19)
N1B C4B 1.422(2)
N1C O2C 1.2337(19)
N1C O3C 1.2343(19)
N1C C4C 1.422(2)
N1D O2D 1.2298(19)
N1D O3D 1.2318(19)
N1D C4D 1.424(2)
C4A O5A 1.348(2)
C4A C8A 1.351(2)
C4B O5B 1.350(2)
C4B C8B 1.353(2)
C4C O5C 1.3482(19)
C4C C8C 1.353(2)
C4D C8D 1.351(2)
C4D O5D 1.3539(19)
O5A C6A 1.3776(18)
O5B C6B 1.3736(19)
O5C C6C 1.3768(18)
O5D C6D 1.3775(19)
C6A C7A 1.363(2)
C6A C9A 1.437(2)
C6B C7B 1.363(2)
C6B C9B 1.442(2)
C6C C7C 1.366(2)
C6C C9C 1.441(2)
C6D C7D 1.365(2)
C6D C9D 1.438(2)
C7A C8A 1.414(2)
C7B C8B 1.410(2)
C7C C8C 1.412(2)
C7D C8D 1.412(2)
C9A N10A 1.286(2)
C9B N10B 1.285(2)
C9C N10C 1.286(2)
C9D N10D 1.286(2)
N10A N11A 1.3638(18)
N10B N11B 1.3636(19)
N10C N11C 1.3643(18)
N10D N11D 1.3641(18)
N11A C12A 1.366(2)
N11B C12B 1.373(2)
N11C C12C 1.371(2)
N11D C12D 1.371(2)
C12A O13A 1.2530(19)
C12A N14A 1.323(2)
C12B O13B 1.252(2)
C12B N14B 1.324(2)
C12C O13C 1.2507(19)
C12C N14C 1.329(2)
C12D O13D 1.2512(19)
C12D N14D 1.327(2)
O15A C16A 1.337(2)
O15B C16B 1.327(2)
O15C C16C 1.329(2)
O15D C16D 1.330(2)
C16A O17A 1.211(2)
C16A C18A 1.495(2)
C16B O17B 1.215(2)
C16B C18B 1.492(2)
C16C O17C 1.211(2)
C16C C18C 1.503(2)
C16D O17D 1.209(2)
C16D C18D 1.494(3)
C18A C19A 1.519(3)
C18B C19B 1.515(3)
C18C C19C 1.517(3)
C18D C19D 1.507(3)
